data_2222492
loop_
_publ_author_name
'Espinosa Leija, Armando'
'Hern\'andez, Guadalupe'
'Portillo, Roberto'
'Guti\'errez, Ren\'e'
'Bern\`es, Sylvain'

_publ_section_title
;
 (<i>S</i>)-(+)-1-(1-Naphthyl)-1-(2-thienylmethylene)ethylamine
;
_journal_coeditor_code WN2331
_journal_issue 7
_journal_name_full 'Acta Crystallographica Section E'
_journal_page_first o1651
_journal_paper_doi 10.1107/S1600536809022375
_journal_volume 65
_journal_year 2009
_chemical_formula_iupac 'C17 H15 N S'
_chemical_formula_moiety 'C17 H15 N S'
_chemical_formula_sum 'C17 H15 N S'
_chemical_formula_weight 265.36
_chemical_melting_point 345
_chemical_name_systematic
;
(<i>S</i>)-(+)-1-(1-Naphthyl)-1-(2-thienylmethylene)ethylamine
;
_space_group_IT_number 19
_symmetry_cell_setting orthorhombic
_symmetry_space_group_name_Hall 'P 2ac 2ab'
_symmetry_space_group_name_H-M 'P 21 21 21'
_atom_sites_solution_hydrogens geom
_atom_sites_solution_primary direct
_atom_sites_solution_secondary difmap
_audit_creation_method SHELXL-97
_cell_angle_alpha 90.00
_cell_angle_beta 90.00
_cell_angle_gamma 90.00
_cell_formula_units_Z 4
_cell_length_a 5.5274(14)
_cell_length_b 7.990(2)
_cell_length_c 31.517(8)
_cell_measurement_reflns_used 68
_cell_measurement_temperature 298.0(10)
_cell_measurement_theta_max 11.50
_cell_measurement_theta_min 4.90
_cell_volume 1391.9(6)
_computing_cell_refinement 'XSCANS (Siemens, 1996)'
_computing_data_collection 'XSCANS (Siemens, 1996)'
_computing_data_reduction 'XSCANS (Siemens, 1996)'
_computing_molecular_graphics 'Mercury (Macrae <i>et al.</i>,  2006)'
_computing_publication_material 'SHELXL97 (Sheldrick, 2008)'
_computing_structure_refinement 'SHELXL97 (Sheldrick, 2008)'
_computing_structure_solution 'SHELXS97 (Sheldrick, 2008)'
_diffrn_ambient_temperature 298.0(10)
_diffrn_measured_fraction_theta_full 0.992
_diffrn_measured_fraction_theta_max 0.991
_diffrn_measurement_device_type 'Siemens P4'
_diffrn_measurement_method \w
_diffrn_radiation_monochromator graphite
_diffrn_radiation_source 'fine-focus sealed tube'
_diffrn_radiation_type MoK\a
_diffrn_radiation_wavelength 0.71073
_diffrn_reflns_av_R_equivalents 0.0446
_diffrn_reflns_av_sigmaI/netI 0.0506
_diffrn_reflns_limit_h_max 6
_diffrn_reflns_limit_h_min -6
_diffrn_reflns_limit_k_max 9
_diffrn_reflns_limit_k_min -9
_diffrn_reflns_limit_l_max 37
_diffrn_reflns_limit_l_min -37
_diffrn_reflns_number 4462
_diffrn_reflns_theta_full 25.00
_diffrn_reflns_theta_max 25.01
_diffrn_reflns_theta_min 2.58
_diffrn_standards_decay_% 1.82
_diffrn_standards_interval_count 48
_diffrn_standards_number 2
_exptl_absorpt_coefficient_mu 0.217
_exptl_absorpt_correction_T_max 0.991
_exptl_absorpt_correction_T_min 0.802
_exptl_absorpt_correction_type psi-scan
_exptl_absorpt_process_details '(XSCANS; Siemens, 1996)'
_exptl_crystal_colour colourless
_exptl_crystal_density_diffrn 1.266
_exptl_crystal_density_method 'not measured'
_exptl_crystal_description Plate
_exptl_crystal_F_000 560
_exptl_crystal_size_max 0.50
_exptl_crystal_size_mid 0.36
_exptl_crystal_size_min 0.04
_refine_diff_density_max 0.312
_refine_diff_density_min -0.393
_refine_ls_abs_structure_details 'Flack (1983), 946 Friedel pairs'
_refine_ls_abs_structure_Flack 0.2(2)
_refine_ls_extinction_coef 0.046(6)
_refine_ls_extinction_expression Fc^*^=kFc[1+0.001xFc^2^\l^3^/sin(2\q)]^-1/4^
_refine_ls_extinction_method 'SHELXL97 (Sheldrick, 2008)'
_refine_ls_goodness_of_fit_ref 1.564
_refine_ls_hydrogen_treatment constr
_refine_ls_matrix_type full
_refine_ls_number_constraints 0
_refine_ls_number_parameters 174
_refine_ls_number_reflns 2446
_refine_ls_number_restraints 0
_refine_ls_restrained_S_all 1.564
_refine_ls_R_factor_all 0.1251
_refine_ls_R_factor_gt 0.0587
_refine_ls_shift/su_max 0.000
_refine_ls_shift/su_mean 0.000
_refine_ls_structure_factor_coef Fsqd
_refine_ls_weighting_details 'calc w=1/[\s^2^(Fo^2^)+(0.05P)^2^] where P=(Fo^2^+2Fc^2^)/3'
_refine_ls_weighting_scheme calc
_refine_ls_wR_factor_gt 0.1315
_refine_ls_wR_factor_ref 0.1742
_reflns_number_gt 1280
_reflns_number_total 2446
_reflns_threshold_expression I>2\s(I)
_cod_data_source_file wn2331.cif
_cod_data_source_block I
_cod_original_cell_volume 1392.0(6)
_cod_database_code 2222492
_cod_database_fobs_code 2222492

loop_
_symmetry_equiv_pos_as_xyz
'x, y, z'
'-x+1/2, -y, z+1/2'
'-x, y+1/2, -z+1/2'
'x+1/2, -y+1/2, -z'

loop_
_atom_site_type_symbol
_atom_site_label
_atom_site_fract_x
_atom_site_fract_y
_atom_site_fract_z
_atom_site_U_iso_or_equiv
_atom_site_adp_type
_atom_site_calc_flag
_atom_site_refinement_flags
_atom_site_occupancy
_atom_site_disorder_assembly
_atom_site_disorder_group
S S1 0.0890(3) 0.77472(18) 0.23563(4) 0.0851(5) Uani d . 1 . .
C C2 0.0387(11) 0.7930(7) 0.28848(16) 0.0838(16) Uani d . 1 . .
H H2A -0.0852 0.7377 0.3027 0.101 Uiso calc R 1 . .
C C3 0.1958(10) 0.8951(7) 0.30739(17) 0.0808(16) Uani d . 1 . .
H H3A 0.1920 0.9189 0.3363 0.097 Uiso calc R 1 . .
C C4 0.3675(11) 0.9631(6) 0.27948(16) 0.0765(15) Uani d . 1 . .
H H4A 0.4906 1.0359 0.2875 0.092 Uiso calc R 1 . .
C C5 0.3292(8) 0.9077(6) 0.23880(16) 0.0637(12) Uani d . 1 . .
C C6 0.4666(10) 0.9518(6) 0.20103(16) 0.0709(14) Uani d . 1 . .
H H6A 0.5865 1.0331 0.2030 0.085 Uiso calc R 1 . .
N N7 0.4278(8) 0.8830(5) 0.16565(12) 0.0732(11) Uani d . 1 . .
C C8 0.5830(11) 0.9318(6) 0.12949(14) 0.0743(14) Uani d . 1 . .
H H8A 0.6648 1.0374 0.1362 0.089 Uiso calc R 1 . .
C C9 0.7706(10) 0.7968(8) 0.12312(17) 0.0982(19) Uani d . 1 . .
H H9A 0.8835 0.7989 0.1462 0.147 Uiso calc R 1 . .
H H9B 0.8550 0.8161 0.0970 0.147 Uiso calc R 1 . .
H H9C 0.6924 0.6896 0.1221 0.147 Uiso calc R 1 . .
C C10 0.4174(10) 0.9587(6) 0.09162(14) 0.0679(13) Uani d . 1 . .
C C11 0.3745(10) 0.8354(6) 0.06322(15) 0.0771(14) Uani d . 1 . .
H H11A 0.4564 0.7344 0.0662 0.093 Uiso calc R 1 . .
C C12 0.2109(10) 0.8542(7) 0.02938(16) 0.0837(17) Uani d . 1 . .
H H12A 0.1858 0.7662 0.0106 0.100 Uiso calc R 1 . .
C C13 0.0910(12) 0.9986(7) 0.02414(17) 0.0835(16) Uani d . 1 . .
H H13A -0.0180 1.0099 0.0019 0.100 Uiso calc R 1 . .
C C14 0.1289(10) 1.1329(7) 0.05212(16) 0.0757(14) Uani d . 1 . .
C C15 0.0159(12) 1.2883(8) 0.04640(19) 0.101(2) Uani d . 1 . .
H H15A -0.0913 1.3014 0.0239 0.121 Uiso calc R 1 . .
C C16 0.0570(16) 1.4195(9) 0.0723(2) 0.110(2) Uani d . 1 . .
H H16A -0.0224 1.5205 0.0677 0.132 Uiso calc R 1 . .
C C17 0.2162(13) 1.4043(8) 0.1058(2) 0.0980(19) Uani d . 1 . .
H H17A 0.2446 1.4950 0.1236 0.118 Uiso calc R 1 . .
C C18 0.3321(11) 1.2564(7) 0.11269(16) 0.0850(16) Uani d . 1 . .
H H18A 0.4378 1.2477 0.1355 0.102 Uiso calc R 1 . .
C C19 0.2965(10) 1.1158(6) 0.08620(14) 0.0702(14) Uani d . 1 . .

loop_
_atom_site_aniso_label
_atom_site_aniso_U_11
_atom_site_aniso_U_22
_atom_site_aniso_U_33
_atom_site_aniso_U_12
_atom_site_aniso_U_13
_atom_site_aniso_U_23
S1 0.0830(9) 0.0941(10) 0.0780(9) -0.0071(9) -0.0027(8) -0.0051(8)
C2 0.092(4) 0.093(4) 0.066(3) 0.000(4) 0.010(3) 0.006(3)
C3 0.093(4) 0.083(4) 0.067(3) 0.008(4) -0.008(3) -0.003(3)
C4 0.085(4) 0.074(3) 0.071(3) -0.009(3) -0.001(3) -0.005(3)
C5 0.058(3) 0.063(3) 0.070(3) -0.006(2) -0.003(2) -0.002(3)
C6 0.069(4) 0.071(3) 0.073(3) -0.002(3) -0.005(3) 0.000(3)
N7 0.075(3) 0.082(3) 0.062(2) 0.001(3) 0.003(2) 0.001(2)
C8 0.078(3) 0.079(3) 0.066(3) 0.000(3) 0.003(3) 0.008(3)
C9 0.086(4) 0.119(5) 0.090(4) 0.029(4) 0.004(3) 0.007(4)
C10 0.073(3) 0.069(3) 0.062(3) 0.002(3) 0.001(3) 0.003(3)
C11 0.089(4) 0.073(3) 0.070(3) 0.004(3) 0.001(3) -0.001(3)
C12 0.091(4) 0.085(4) 0.076(4) -0.002(4) -0.003(3) -0.010(3)
C13 0.088(4) 0.093(4) 0.070(3) -0.002(4) -0.007(3) 0.003(3)
C14 0.077(4) 0.078(3) 0.072(3) 0.006(3) 0.002(3) 0.008(3)
C15 0.117(5) 0.096(4) 0.090(4) 0.026(4) -0.006(4) 0.018(4)
C16 0.134(6) 0.083(4) 0.112(5) 0.024(5) 0.014(5) 0.013(4)
C17 0.117(5) 0.078(4) 0.099(4) 0.007(4) 0.017(4) -0.005(4)
C18 0.097(4) 0.077(4) 0.081(3) -0.006(4) 0.009(3) -0.007(3)
C19 0.077(3) 0.072(3) 0.062(3) -0.001(3) 0.006(3) 0.003(3)

loop_
_atom_type_symbol
_atom_type_description
_atom_type_scat_dispersion_real
_atom_type_scat_dispersion_imag
_atom_type_scat_source
C C 0.0033 0.0016 'International Tables Vol C Tables 4.2.6.8 and 6.1.1.4'
H H 0.0000 0.0000 'International Tables Vol C Tables 4.2.6.8 and 6.1.1.4'
N N 0.0061 0.0033 'International Tables Vol C Tables 4.2.6.8 and 6.1.1.4'
S S 0.1246 0.1234 'International Tables Vol C Tables 4.2.6.8 and 6.1.1.4'

loop_
_geom_angle_atom_site_label_1
_geom_angle_atom_site_label_2
_geom_angle_atom_site_label_3
_geom_angle_site_symmetry_1
_geom_angle_site_symmetry_3
_geom_angle
_geom_angle_publ_flag
C2 S1 C5 . . 91.0(3) ?
C3 C2 S1 . . 112.7(5) ?
C3 C2 H2A . . 123.7 ?
S1 C2 H2A . . 123.7 ?
C2 C3 C4 . . 113.4(5) ?
C2 C3 H3A . . 123.3 ?
C4 C3 H3A . . 123.3 ?
C5 C4 C3 . . 110.8(5) ?
C5 C4 H4A . . 124.6 ?
C3 C4 H4A . . 124.6 ?
C4 C5 C6 . . 127.2(4) ?
C4 C5 S1 . . 112.1(4) ?
C6 C5 S1 . . 120.6(4) ?
N7 C6 C5 . . 121.9(5) ?
N7 C6 H6A . . 119.0 ?
C5 C6 H6A . . 119.0 ?
C6 N7 C8 . . 117.9(4) ?
N7 C8 C9 . . 108.2(4) ?
N7 C8 C10 . . 107.0(4) ?
C9 C8 C10 . . 114.2(4) ?
N7 C8 H8A . . 109.1 ?
C9 C8 H8A . . 109.1 ?
C10 C8 H8A . . 109.1 ?
C8 C9 H9A . . 109.5 ?
C8 C9 H9B . . 109.5 ?
H9A C9 H9B . . 109.5 ?
C8 C9 H9C . . 109.5 ?
H9A C9 H9C . . 109.5 ?
H9B C9 H9C . . 109.5 ?
C11 C10 C19 . . 118.5(5) ?
C11 C10 C8 . . 121.5(5) ?
C19 C10 C8 . . 119.9(4) ?
C10 C11 C12 . . 122.5(5) ?
C10 C11 H11A . . 118.8 ?
C12 C11 H11A . . 118.8 ?
C13 C12 C11 . . 120.2(5) ?
C13 C12 H12A . . 119.9 ?
C11 C12 H12A . . 119.9 ?
C12 C13 C14 . . 120.4(6) ?
C12 C13 H13A . . 119.8 ?
C14 C13 H13A . . 119.8 ?
C15 C14 C13 . . 122.0(5) ?
C15 C14 C19 . . 118.1(5) ?
C13 C14 C19 . . 119.8(5) ?
C16 C15 C14 . . 122.4(6) ?
C16 C15 H15A . . 118.8 ?
C14 C15 H15A . . 118.8 ?
C15 C16 C17 . . 120.1(6) ?
C15 C16 H16A . . 119.9 ?
C17 C16 H16A . . 119.9 ?
C18 C17 C16 . . 119.9(6) ?
C18 C17 H17A . . 120.0 ?
C16 C17 H17A . . 120.0 ?
C17 C18 C19 . . 122.0(6) ?
C17 C18 H18A . . 119.0 ?
C19 C18 H18A . . 119.0 ?
C18 C19 C14 . . 117.3(5) ?
C18 C19 C10 . . 124.1(5) ?
C14 C19 C10 . . 118.5(5) ?

loop_
_geom_bond_atom_site_label_1
_geom_bond_atom_site_label_2
_geom_bond_site_symmetry_2
_geom_bond_distance
_geom_bond_publ_flag
S1 C2 . 1.695(5) ?
S1 C5 . 1.703(5) ?
C2 C3 . 1.332(7) ?
C2 H2A . 0.9300 ?
C3 C4 . 1.404(7) ?
C3 H3A . 0.9300 ?
C4 C5 . 1.373(6) ?
C4 H4A . 0.9300 ?
C5 C6 . 1.455(6) ?
C6 N7 . 1.261(5) ?
C6 H6A . 0.9300 ?
N7 C8 . 1.479(6) ?
C8 C9 . 1.509(7) ?
C8 C10 . 1.519(7) ?
C8 H8A . 0.9800 ?
C9 H9A . 0.9600 ?
C9 H9B . 0.9600 ?
C9 H9C . 0.9600 ?
C10 C11 . 1.352(6) ?
C10 C19 . 1.432(6) ?
C11 C12 . 1.407(7) ?
C11 H11A . 0.9300 ?
C12 C13 . 1.341(7) ?
C12 H12A . 0.9300 ?
C13 C14 . 1.405(7) ?
C13 H13A . 0.9300 ?
C14 C15 . 1.401(7) ?
C14 C19 . 1.425(7) ?
C15 C16 . 1.349(7) ?
C15 H15A . 0.9300 ?
C16 C17 . 1.378(9) ?
C16 H16A . 0.9300 ?
C17 C18 . 1.361(8) ?
C17 H17A . 0.9300 ?
C18 C19 . 1.414(6) ?
C18 H18A . 0.9300 ?

loop_
_geom_hbond_atom_site_label_D
_geom_hbond_atom_site_label_H
_geom_hbond_atom_site_label_A
_geom_hbond_site_symmetry_A
_geom_hbond_distance_DH
_geom_hbond_distance_HA
_geom_hbond_distance_DA
_geom_hbond_angle_DHA
_geom_hbond_publ_flag
C9 H9B CgA 1_655 0.96 2.85 3.682(6) 145 yes
C6 H6A CgB 3_655 0.93 3.03 3.891(5) 155 yes
C13 H13A CgC 4_475 0.93 3.54 4.399(6) 155 yes
C15 H15A CgA 4_475 0.93 3.22 4.030(6) 147 yes

loop_
_geom_torsion_atom_site_label_1
_geom_torsion_atom_site_label_2
_geom_torsion_atom_site_label_3
_geom_torsion_atom_site_label_4
_geom_torsion_site_symmetry_1
_geom_torsion_site_symmetry_2
_geom_torsion_site_symmetry_3
_geom_torsion_site_symmetry_4
_geom_torsion
_geom_torsion_publ_flag
C5 S1 C2 C3 . . . . 0.2(4) ?
S1 C2 C3 C4 . . . . -0.4(6) ?
C2 C3 C4 C5 . . . . 0.5(7) ?
C3 C4 C5 C6 . . . . 179.1(5) ?
C3 C4 C5 S1 . . . . -0.4(6) ?
C2 S1 C5 C4 . . . . 0.1(4) ?
C2 S1 C5 C6 . . . . -179.4(4) ?
C4 C5 C6 N7 . . . . 174.2(5) ?
S1 C5 C6 N7 . . . . -6.4(6) ?
C5 C6 N7 C8 . . . . -177.8(4) ?
C6 N7 C8 C9 . . . . 101.4(5) ?
C6 N7 C8 C10 . . . . -135.0(5) ?
N7 C8 C10 C11 . . . . -94.5(6) ?
C9 C8 C10 C11 . . . . 25.3(7) ?
N7 C8 C10 C19 . . . . 83.5(6) ?
C9 C8 C10 C19 . . . . -156.7(5) ?
C19 C10 C11 C12 . . . . -1.9(8) ?
C8 C10 C11 C12 . . . . 176.1(5) ?
C10 C11 C12 C13 . . . . 0.3(8) ?
C11 C12 C13 C14 . . . . 0.6(9) ?
C12 C13 C14 C15 . . . . 176.8(5) ?
C12 C13 C14 C19 . . . . 0.2(9) ?
C13 C14 C15 C16 . . . . -177.9(6) ?
C19 C14 C15 C16 . . . . -1.3(9) ?
C14 C15 C16 C17 . . . . 0.5(11) ?
C15 C16 C17 C18 . . . . -0.1(10) ?
C16 C17 C18 C19 . . . . 0.6(9) ?
C17 C18 C19 C14 . . . . -1.4(8) ?
C17 C18 C19 C10 . . . . 178.7(5) ?
C15 C14 C19 C18 . . . . 1.7(7) ?
C13 C14 C19 C18 . . . . 178.4(5) ?
C15 C14 C19 C10 . . . . -178.5(5) ?
C13 C14 C19 C10 . . . . -1.7(7) ?
C11 C10 C19 C18 . . . . -177.6(5) ?
C8 C10 C19 C18 . . . . 4.3(8) ?
C11 C10 C19 C14 . . . . 2.5(7) ?
C8 C10 C19 C14 . . . . -175.5(5) ?

loop_
_cod_related_entry_id
_cod_related_entry_database
_cod_related_entry_code
1 ChemSpider 24742615
